data_7236421
loop_
_publ_author_name
'Ge, Xinping'
'Gan, Xiaoping'
'Yao, Shun'
'Wang, Kang'
'Zhu, Weiju'
'Yu, Jianhua'
'Wu, Jieying'
'Tian, Yupeng'
'Zhou, Hongping'

_publ_section_title
;
 Rationally designed two-photon absorption compounds based on benzoxazole
 derivatives: structure--property relationships and bio-imaging
 applications
;
_journal_issue 16
_journal_name_full 'Journal of Materials Chemistry B'
_journal_page_first 2785
_journal_paper_doi 10.1039/C6TB00201C
_journal_volume 4
_journal_year 2016
_chemical_formula_sum 'C25 H24 N2 O'
_chemical_formula_weight 368.46
_space_group_IT_number 19
_space_group_name_Hall 'P 2ac 2ab'
_space_group_name_H-M_alt 'P 21 21 21'
_atom_sites_solution_hydrogens geom
_atom_sites_solution_primary direct
_atom_sites_solution_secondary difmap
_audit_creation_method SHELXL-97
_audit_update_record
;
2015-08-18 deposited with the CCDC.
2016-03-22 downloaded from the CCDC.
;
_cell_angle_alpha 90.00
_cell_angle_beta 90.00
_cell_angle_gamma 90.00
_cell_formula_units_Z 4
_cell_length_a 7.589(2)
_cell_length_b 9.368(3)
_cell_length_c 28.167(8)
_cell_measurement_temperature 296(2)
_cell_volume 2002.5(10)
_computing_structure_refinement 'SHELXL-97 (Sheldrick, 1997)'
_computing_structure_solution 'SHELXS-97 (Sheldrick, 1990)'
_diffrn_ambient_temperature 296(2)
_diffrn_measured_fraction_theta_full 1.000
_diffrn_measured_fraction_theta_max 1.000
_diffrn_radiation_monochromator graphite
_diffrn_radiation_source 'fine-focus sealed tube'
_diffrn_radiation_type MoK\a
_diffrn_radiation_wavelength 0.71073
_diffrn_reflns_av_R_equivalents 0.0531
_diffrn_reflns_av_sigmaI/netI 0.0519
_diffrn_reflns_limit_h_max 8
_diffrn_reflns_limit_h_min -9
_diffrn_reflns_limit_k_max 11
_diffrn_reflns_limit_k_min -11
_diffrn_reflns_limit_l_max 33
_diffrn_reflns_limit_l_min -25
_diffrn_reflns_number 14162
_diffrn_reflns_theta_full 25.00
_diffrn_reflns_theta_max 25.00
_diffrn_reflns_theta_min 2.29
_exptl_absorpt_coefficient_mu 0.075
_exptl_absorpt_correction_T_max 0.9852
_exptl_absorpt_correction_T_min 0.9779
_exptl_crystal_density_diffrn 1.222
_exptl_crystal_density_method 'not measured'
_exptl_crystal_F_000 784
_exptl_crystal_size_max 0.30
_exptl_crystal_size_mid 0.20
_exptl_crystal_size_min 0.20
_refine_diff_density_max 0.665
_refine_diff_density_min -0.582
_refine_diff_density_rms 0.054
_refine_ls_abs_structure_details 'Flack H D (1983), Acta Cryst. A39, 876-881'
_refine_ls_abs_structure_Flack -3(5)
_refine_ls_extinction_method none
_refine_ls_goodness_of_fit_ref 1.048
_refine_ls_hydrogen_treatment mixed
_refine_ls_matrix_type full
_refine_ls_number_parameters 255
_refine_ls_number_reflns 3519
_refine_ls_number_restraints 7
_refine_ls_restrained_S_all 1.075
_refine_ls_R_factor_all 0.1291
_refine_ls_R_factor_gt 0.0829
_refine_ls_shift/su_max 0.011
_refine_ls_shift/su_mean 0.001
_refine_ls_structure_factor_coef Fsqd
_refine_ls_weighting_details 'calc w=1/[\s^2^(Fo^2^)+(0.0928P)^2^+2.0035P] where P=(Fo^2^+2Fc^2^)/3'
_refine_ls_weighting_scheme calc
_refine_ls_wR_factor_gt 0.2126
_refine_ls_wR_factor_ref 0.2426
_reflns_number_gt 2146
_reflns_number_total 3519
_reflns_threshold_expression >2sigma(I)
_cod_data_source_file c6tb00201c2.cif
_cod_data_source_block a
_cod_database_code 7236421

loop_
_symmetry_equiv_pos_as_xyz
'x, y, z'
'-x+1/2, -y, z+1/2'
'-x, y+1/2, -z+1/2'
'x+1/2, -y+1/2, -z'

loop_
_atom_site_label
_atom_site_type_symbol
_atom_site_fract_x
_atom_site_fract_y
_atom_site_fract_z
_atom_site_U_iso_or_equiv
_atom_site_adp_type
_atom_site_occupancy
_atom_site_symmetry_multiplicity
_atom_site_calc_flag
_atom_site_refinement_flags
N2 N 0.5465(6) 1.4248(5) 1.15580(16) 0.0656(12) Uani 1 1 d .
N1 N 0.4777(7) 0.4065(4) 0.83602(16) 0.0690(13) Uani 1 1 d .
O1 O 0.4112(5) 1.5480(4) 1.09760(13) 0.0654(10) Uani 1 1 d .
C8 C 0.4812(7) 1.3010(5) 1.08002(19) 0.0572(13) Uani 1 1 d .
C19 C 0.4725(8) 0.5128(5) 0.86981(19) 0.0616(13) Uani 1 1 d .
C6 C 0.4293(7) 1.6378(6) 1.1365(2) 0.0633(14) Uani 1 1 d .
C7 C 0.4871(7) 1.4202(5) 1.11287(19) 0.0581(13) Uani 1 1 d .
C9 C 0.5653(8) 1.1745(6) 1.0908(2) 0.0702(16) Uani 1 1 d .
H9 H 0.6272 1.1667 1.1192 0.084 Uiso 1 1 calc R
C5 C 0.5108(7) 1.5626(5) 1.17176(18) 0.0595(13) Uani 1 1 d .
C22 C 0.5988(8) 0.2845(6) 0.8405(2) 0.0689(15) Uani 1 1 d .
H22A H 0.7021 0.3142 0.8582 0.083 Uiso 1 1 calc R
H22B H 0.6371 0.2555 0.8091 0.083 Uiso 1 1 calc R
C20 C 0.3895(8) 0.6445(6) 0.8618(2) 0.0743(16) Uani 1 1 d .
H20 H 0.3316 0.6611 0.8332 0.089 Uiso 1 1 calc R
C18 C 0.5479(8) 0.4955(6) 0.91482(18) 0.0654(15) Uani 1 1 d .
H18 H 0.6017 0.4090 0.9221 0.079 Uiso 1 1 calc R
C13 C 0.3928(8) 1.3120(7) 1.03717(19) 0.0677(15) Uani 1 1 d .
H13 H 0.3389 1.3977 1.0289 0.081 Uiso 1 1 calc R
C16 C 0.4726(10) 0.7328(7) 0.9399(3) 0.090(2) Uani 1 1 d DU
C15 C 0.5001(10) 0.8311(7) 0.9810(3) 0.110(3) Uani 1 1 d DU
H15 H 0.5601 0.8002 1.0079 0.132 Uiso 1 1 calc R
C11 C 0.4657(9) 1.0709(7) 1.0168(2) 0.0855(18) Uani 1 1 d DU
C21 C 0.3935(9) 0.7493(6) 0.8962(3) 0.0883(19) Uani 1 1 d U
H21 H 0.3396 0.8362 0.8894 0.106 Uiso 1 1 calc R
C4 C 0.5442(9) 1.6295(6) 1.2148(2) 0.0783(18) Uani 1 1 d .
H4 H 0.6019 1.5821 1.2393 0.094 Uiso 1 1 calc R
C12 C 0.3837(9) 1.1990(7) 1.0071(2) 0.0822(18) Uani 1 1 d U
H12 H 0.3203 1.2083 0.9790 0.099 Uiso 1 1 calc R
C24 C 0.3653(8) 0.4085(7) 0.7944(2) 0.0777(18) Uani 1 1 d .
H24A H 0.2601 0.4630 0.8018 0.093 Uiso 1 1 calc R
H24B H 0.3289 0.3114 0.7875 0.093 Uiso 1 1 calc R
C10 C 0.5593(9) 1.0586(6) 1.0600(2) 0.0807(18) Uani 1 1 d .
H10 H 0.6161 0.9738 1.0678 0.097 Uiso 1 1 calc R
C23 C 0.5167(10) 0.1597(6) 0.8649(2) 0.0859(19) Uani 1 1 d .
H23A H 0.4924 0.1839 0.8974 0.129 Uiso 1 1 calc R
H23B H 0.5961 0.0800 0.8639 0.129 Uiso 1 1 calc R
H23C H 0.4087 0.1349 0.8492 0.129 Uiso 1 1 calc R
C1 C 0.3760(9) 1.7767(6) 1.1405(3) 0.0816(19) Uani 1 1 d .
H1 H 0.3224 1.8248 1.1155 0.098 Uiso 1 1 calc R
C14 C 0.4348(10) 0.9689(7) 0.9784(3) 0.114(3) Uani 1 1 d DU
H14 H 0.3704 0.9969 0.9519 0.137 Uiso 1 1 calc R
C3 C 0.4887(9) 1.7683(7) 1.2199(2) 0.0809(18) Uani 1 1 d .
H3 H 0.5074 1.8148 1.2487 0.097 Uiso 1 1 calc R
C17 C 0.5457(9) 0.5991(7) 0.9482(2) 0.0806(19) Uani 1 1 d .
H17 H 0.5948 0.5802 0.9778 0.097 Uiso 1 1 calc R
C2 C 0.4058(10) 1.8408(7) 1.1834(3) 0.095(2) Uani 1 1 d .
H2 H 0.3697 1.9347 1.1881 0.114 Uiso 1 1 calc R
C25 C 0.4476(11) 0.4695(10) 0.7514(2) 0.114(3) Uani 1 1 d .
H25A H 0.4908 0.5636 0.7584 0.171 Uiso 1 1 calc R
H25B H 0.3617 0.4749 0.7265 0.171 Uiso 1 1 calc R
H25C H 0.5437 0.4099 0.7416 0.171 Uiso 1 1 calc R

loop_
_atom_site_aniso_label
_atom_site_aniso_U_11
_atom_site_aniso_U_22
_atom_site_aniso_U_33
_atom_site_aniso_U_23
_atom_site_aniso_U_13
_atom_site_aniso_U_12
N2 0.070(3) 0.063(3) 0.064(3) -0.001(2) -0.005(2) 0.004(2)
N1 0.080(3) 0.059(3) 0.068(3) -0.005(2) -0.026(3) 0.002(2)
O1 0.062(2) 0.060(2) 0.074(2) -0.003(2) -0.0052(19) 0.0048(18)
C8 0.048(3) 0.058(3) 0.066(3) -0.006(3) 0.010(3) 0.003(3)
C19 0.063(3) 0.051(3) 0.071(3) 0.002(3) -0.007(3) 0.000(3)
C6 0.056(3) 0.066(3) 0.068(3) -0.006(3) -0.002(3) 0.003(3)
C7 0.052(3) 0.057(3) 0.066(3) 0.002(3) 0.003(3) 0.001(3)
C9 0.067(4) 0.071(4) 0.072(4) -0.008(3) 0.004(3) 0.001(3)
C5 0.059(3) 0.058(3) 0.061(3) 0.007(3) -0.001(3) -0.008(3)
C22 0.072(4) 0.067(3) 0.068(3) -0.002(3) -0.007(3) 0.002(3)
C20 0.071(4) 0.067(4) 0.085(4) -0.001(3) -0.009(3) -0.006(3)
C18 0.069(4) 0.060(3) 0.068(4) -0.002(3) -0.012(3) -0.011(3)
C13 0.060(4) 0.082(4) 0.061(3) -0.005(3) -0.002(3) 0.005(3)
C16 0.073(5) 0.082(4) 0.116(4) -0.024(3) 0.030(4) -0.025(4)
C15 0.081(5) 0.123(6) 0.126(6) -0.042(4) 0.036(5) -0.024(5)
C11 0.075(4) 0.094(4) 0.087(4) -0.022(3) 0.029(4) -0.025(3)
C21 0.066(4) 0.056(3) 0.143(5) 0.000(4) 0.016(4) 0.006(3)
C4 0.092(5) 0.076(4) 0.067(4) -0.001(3) -0.008(4) -0.008(4)
C12 0.075(4) 0.110(4) 0.062(4) -0.016(4) 0.001(3) -0.018(3)
C24 0.076(4) 0.087(4) 0.069(4) 0.005(3) -0.024(3) -0.003(3)
C10 0.073(4) 0.063(3) 0.106(5) -0.012(4) 0.023(4) 0.002(3)
C23 0.093(5) 0.071(4) 0.094(4) 0.005(3) 0.000(4) -0.010(4)
C1 0.077(4) 0.063(4) 0.104(5) 0.005(4) -0.015(4) 0.017(3)
C14 0.108(6) 0.105(6) 0.131(6) -0.048(4) 0.050(5) -0.044(5)
C3 0.086(5) 0.077(4) 0.079(4) -0.010(3) 0.002(4) -0.003(4)
C17 0.085(5) 0.084(4) 0.074(4) -0.018(3) 0.006(3) -0.022(4)
C2 0.087(5) 0.078(4) 0.120(6) -0.021(5) 0.002(5) 0.004(4)
C25 0.109(6) 0.150(7) 0.083(5) 0.024(5) -0.006(4) -0.020(6)

loop_
_atom_type_symbol
_atom_type_description
_atom_type_scat_dispersion_real
_atom_type_scat_dispersion_imag
_atom_type_scat_source
C C 0.0033 0.0016 'International Tables Vol C Tables 4.2.6.8 and 6.1.1.4'
H H 0.0000 0.0000 'International Tables Vol C Tables 4.2.6.8 and 6.1.1.4'
N N 0.0061 0.0033 'International Tables Vol C Tables 4.2.6.8 and 6.1.1.4'
O O 0.0106 0.0060 'International Tables Vol C Tables 4.2.6.8 and 6.1.1.4'

loop_
_geom_angle_atom_site_label_1
_geom_angle_atom_site_label_2
_geom_angle_atom_site_label_3
_geom_angle
C7 N2 C5 105.3(4)
C19 N1 C24 122.2(5)
C19 N1 C22 121.3(4)
C24 N1 C22 116.5(4)
C6 O1 C7 103.7(4)
C9 C8 C13 118.7(5)
C9 C8 C7 120.4(5)
C13 C8 C7 120.9(5)
N1 C19 C20 122.5(5)
N1 C19 C18 122.0(5)
C20 C19 C18 115.5(5)
C1 C6 C5 124.3(6)
C1 C6 O1 127.8(6)
C5 C6 O1 107.8(5)
N2 C7 O1 113.8(4)
N2 C7 C8 129.3(5)
O1 C7 C8 116.8(4)
C8 C9 C10 121.2(6)
C8 C9 H9 119.4
C10 C9 H9 119.4
C6 C5 C4 119.1(5)
C6 C5 N2 109.3(5)
C4 C5 N2 131.6(5)
N1 C22 C23 112.8(5)
N1 C22 H22A 109.0
C23 C22 H22A 109.0
N1 C22 H22B 109.0
C23 C22 H22B 109.0
H22A C22 H22B 107.8
C21 C20 C19 120.3(6)
C21 C20 H20 119.9
C19 C20 H20 119.9
C17 C18 C19 122.8(6)
C17 C18 H18 118.6
C19 C18 H18 118.6
C12 C13 C8 120.7(6)
C12 C13 H13 119.7
C8 C13 H13 119.7
C21 C16 C17 115.2(6)
C21 C16 C15 133.1(7)
C17 C16 C15 111.7(7)
C14 C15 C16 118.9(7)
C14 C15 H15 120.5
C16 C15 H15 120.5
C12 C11 C10 118.0(6)
C12 C11 C14 110.4(7)
C10 C11 C14 131.6(7)
C16 C21 C20 123.8(6)
C16 C21 H21 118.1
C20 C21 H21 118.1
C3 C4 C5 117.5(6)
C3 C4 H4 121.2
C5 C4 H4 121.2
C13 C12 C11 122.1(6)
C13 C12 H12 119.0
C11 C12 H12 119.0
N1 C24 C25 114.7(6)
N1 C24 H24A 108.6
C25 C24 H24A 108.6
N1 C24 H24B 108.6
C25 C24 H24B 108.6
H24A C24 H24B 107.6
C9 C10 C11 119.3(6)
C9 C10 H10 120.4
C11 C10 H10 120.4
C22 C23 H23A 109.5
C22 C23 H23B 109.5
H23A C23 H23B 109.5
C22 C23 H23C 109.5
H23A C23 H23C 109.5
H23B C23 H23C 109.5
C6 C1 C2 116.3(6)
C6 C1 H1 121.9
C2 C1 H1 121.9
C15 C14 C11 120.8(8)
C15 C14 H14 119.6
C11 C14 H14 119.6
C4 C3 C2 121.7(6)
C4 C3 H3 119.1
C2 C3 H3 119.1
C18 C17 C16 122.4(6)
C18 C17 H17 118.8
C16 C17 H17 118.8
C1 C2 C3 121.0(6)
C1 C2 H2 119.5
C3 C2 H2 119.5
C24 C25 H25A 109.5
C24 C25 H25B 109.5
H25A C25 H25B 109.5
C24 C25 H25C 109.5
H25A C25 H25C 109.5
H25B C25 H25C 109.5

loop_
_geom_bond_atom_site_label_1
_geom_bond_atom_site_label_2
_geom_bond_distance
N2 C7 1.292(6)
N2 C5 1.394(7)
N1 C19 1.378(6)
N1 C24 1.450(7)
N1 C22 1.472(7)
O1 C6 1.388(6)
O1 C7 1.396(6)
C8 C9 1.379(7)
C8 C13 1.385(7)
C8 C7 1.451(7)
C19 C20 1.403(8)
C19 C18 1.401(7)
C6 C1 1.367(8)
C6 C5 1.366(7)
C9 C10 1.390(8)
C9 H9 0.9300
C5 C4 1.388(8)
C22 C23 1.492(8)
C22 H22A 0.9700
C22 H22B 0.9700
C20 C21 1.379(9)
C20 H20 0.9300
C18 C17 1.351(8)
C18 H18 0.9300
C13 C12 1.358(8)
C13 H13 0.9300
C16 C21 1.379(10)
C16 C17 1.390(10)
C16 C15 1.494(9)
C15 C14 1.385(5)
C15 H15 0.9300
C11 C12 1.379(9)
C11 C10 1.414(9)
C11 C14 1.463(8)
C21 H21 0.9300
C4 C3 1.375(8)
C4 H4 0.9300
C12 H12 0.9300
C24 C25 1.478(8)
C24 H24A 0.9700
C24 H24B 0.9700
C10 H10 0.9300
C23 H23A 0.9600
C23 H23B 0.9600
C23 H23C 0.9600
C1 C2 1.369(9)
C1 H1 0.9300
C14 H14 0.9300
C3 C2 1.384(9)
C3 H3 0.9300
C17 H17 0.9300
C2 H2 0.9300
C25 H25A 0.9600
C25 H25B 0.9600
C25 H25C 0.9600

loop_
_geom_torsion_atom_site_label_1
_geom_torsion_atom_site_label_2
_geom_torsion_atom_site_label_3
_geom_torsion_atom_site_label_4
_geom_torsion
C24 N1 C19 C20 -14.6(9)
C22 N1 C19 C20 165.4(5)
C24 N1 C19 C18 164.5(6)
C22 N1 C19 C18 -15.5(8)
C7 O1 C6 C1 -179.8(6)
C7 O1 C6 C5 -0.3(5)
C5 N2 C7 O1 0.1(6)
C5 N2 C7 C8 -176.7(5)
C6 O1 C7 N2 0.1(6)
C6 O1 C7 C8 177.4(5)
C9 C8 C7 N2 -8.4(9)
C13 C8 C7 N2 172.1(6)
C9 C8 C7 O1 174.8(5)
C13 C8 C7 O1 -4.6(8)
C13 C8 C9 C10 -1.4(9)
C7 C8 C9 C10 179.2(5)
C1 C6 C5 C4 -0.4(9)
O1 C6 C5 C4 -179.9(5)
C1 C6 C5 N2 179.9(6)
O1 C6 C5 N2 0.4(6)
C7 N2 C5 C6 -0.3(6)
C7 N2 C5 C4 -179.9(6)
C19 N1 C22 C23 92.5(6)
C24 N1 C22 C23 -87.4(6)
N1 C19 C20 C21 -177.6(6)
C18 C19 C20 C21 3.3(9)
N1 C19 C18 C17 179.3(6)
C20 C19 C18 C17 -1.6(9)
C9 C8 C13 C12 2.2(9)
C7 C8 C13 C12 -178.3(5)
C21 C16 C15 C14 1.3(12)
C17 C16 C15 C14 -179.9(6)
C17 C16 C21 C20 -1.9(10)
C15 C16 C21 C20 176.8(7)
C19 C20 C21 C16 -1.5(10)
C6 C5 C4 C3 1.6(9)
N2 C5 C4 C3 -178.8(6)
C8 C13 C12 C11 -2.0(10)
C10 C11 C12 C13 0.9(10)
C14 C11 C12 C13 -179.8(6)
C19 N1 C24 C25 95.6(7)
C22 N1 C24 C25 -84.4(7)
C8 C9 C10 C11 0.3(9)
C12 C11 C10 C9 0.0(9)
C14 C11 C10 C9 -179.1(7)
C5 C6 C1 C2 -1.0(10)
O1 C6 C1 C2 178.4(6)
C16 C15 C14 C11 -177.1(6)
C12 C11 C14 C15 -178.1(6)
C10 C11 C14 C15 1.1(11)
C5 C4 C3 C2 -1.3(10)
C19 C18 C17 C16 -1.9(10)
C21 C16 C17 C18 3.6(10)
C15 C16 C17 C18 -175.4(6)
C6 C1 C2 C3 1.3(11)
C4 C3 C2 C1 -0.1(11)
